data_7040445
loop_
_publ_author_name
'Zhang, Guangchao'
'Deng, Baojia'
'Wang, Shaowu'
'Wei, Yun'
'Zhou, Shuangliu'
'Zhu, Xiancui'
'Huang, Zeming'
'Mu, Xiaolong'

_publ_section_title
;
 Di and trinuclear rare-earth metal complexes supported by 3-amido
 appended indolyl ligands: synthesis, characterization and catalytic
 activity towards isoprene 1,4-cis polymerization.
;
_journal_issue 39
_journal_name_full 'Dalton transactions (Cambridge, England : 2003)'
_journal_page_first 15445
_journal_paper_doi 10.1039/c6dt02922a
_journal_volume 45
_journal_year 2016
_chemical_formula_sum 'C54 H94 Er2 N4 O2 Si4'
_chemical_formula_weight 1278.21
_chemical_name_systematic
; 
 ? 
;
_space_group_IT_number 2
_symmetry_cell_setting triclinic
_symmetry_space_group_name_Hall '-P 1'
_symmetry_space_group_name_H-M 'P -1'
_atom_sites_solution_hydrogens geom
_atom_sites_solution_primary direct
_atom_sites_solution_secondary difmap
_audit_creation_method SHELXL-97
_audit_update_record
;
2016-04-25 deposited with the CCDC.
2016-08-23 downloaded from the CCDC.
;
_cell_angle_alpha 78.6510(10)
_cell_angle_beta 76.9410(10)
_cell_angle_gamma 83.5880(10)
_cell_formula_units_Z 1
_cell_length_a 10.4376(7)
_cell_length_b 11.4218(7)
_cell_length_c 15.0140(9)
_cell_measurement_reflns_used 7245
_cell_measurement_temperature 293(2)
_cell_measurement_theta_max 0.775
_cell_measurement_theta_min 0.744
_cell_volume 1705.29(19)
_computing_cell_refinement 'Bruker SMART'
_computing_data_collection 'Bruker SMART'
_computing_data_reduction 'Bruker SAINT'
_computing_molecular_graphics 'Bruker SHELXTL'
_computing_publication_material 'Bruker SHELXTL'
_computing_structure_refinement 'SHELXL-97 (Sheldrick, 1997)'
_computing_structure_solution 'SHELXS-97 (Sheldrick, 1990)'
_diffrn_ambient_temperature 293(2)
_diffrn_measured_fraction_theta_full 0.973
_diffrn_measured_fraction_theta_max 0.973
_diffrn_measurement_device_type 'CCD area detector'
_diffrn_measurement_method 'phi and omega scans'
_diffrn_radiation_monochromator graphite
_diffrn_radiation_source 'fine-focus sealed tube'
_diffrn_radiation_type MoK\a
_diffrn_radiation_wavelength 0.71073
_diffrn_reflns_av_R_equivalents 0.0249
_diffrn_reflns_av_sigmaI/netI 0.0439
_diffrn_reflns_limit_h_max 13
_diffrn_reflns_limit_h_min -13
_diffrn_reflns_limit_k_max 14
_diffrn_reflns_limit_k_min -14
_diffrn_reflns_limit_l_max 19
_diffrn_reflns_limit_l_min -19
_diffrn_reflns_number 14945
_diffrn_reflns_theta_full 27.65
_diffrn_reflns_theta_max 27.65
_diffrn_reflns_theta_min 1.82
_exptl_absorpt_coefficient_mu 2.549
_exptl_absorpt_correction_T_max 0.7847
_exptl_absorpt_correction_T_min 0.7496
_exptl_absorpt_correction_type multi-scan
_exptl_crystal_colour colorless
_exptl_crystal_density_diffrn 1.245
_exptl_crystal_density_method 'not measured'
_exptl_crystal_description block
_exptl_crystal_F_000 654
_exptl_crystal_size_max 0.12
_exptl_crystal_size_mid 0.11
_exptl_crystal_size_min 0.10
_refine_diff_density_max 1.697
_refine_diff_density_min -0.933
_refine_diff_density_rms 0.168
_refine_ls_extinction_method none
_refine_ls_goodness_of_fit_ref 1.056
_refine_ls_hydrogen_treatment mixed
_refine_ls_matrix_type full
_refine_ls_number_parameters 359
_refine_ls_number_reflns 7740
_refine_ls_number_restraints 463
_refine_ls_restrained_S_all 1.030
_refine_ls_R_factor_all 0.0551
_refine_ls_R_factor_gt 0.0415
_refine_ls_shift/su_max 0.011
_refine_ls_shift/su_mean 0.000
_refine_ls_structure_factor_coef Fsqd
_refine_ls_weighting_details 'calc w=1/[\s^2^(Fo^2^)+(0.0934P)^2^+0.0000P] where P=(Fo^2^+2Fc^2^)/3'
_refine_ls_weighting_scheme calc
_refine_ls_wR_factor_gt 0.1311
_refine_ls_wR_factor_ref 0.1410
_reflns_number_gt 6389
_reflns_number_total 7740
_reflns_threshold_expression >2sigma(I)
_cod_data_source_file c6dt02922a2.cif
_cod_data_source_block 2
_cod_depositor_comments
;
The following automatic conversions were performed:

'_symmetry_cell_setting' value 'Triclinic' changed to 'triclinic'
according to
/usr/data/users/saulius/crontab/automatic-downloads/rss-feeds/RSC/lib/dictionaries/cif_core.dic
dictionary named 'cif_core.dic' version 2.4.2 from 2011-04-26.

Automatic conversion script
Id: cif_fix_values 4268 2015-11-12 08:31:59Z antanas 

 Adding full bibliography for 7040444--7040455.cif.
;
_cod_original_sg_symbol_H-M P-1
_cod_database_code 7040445

loop_
_symmetry_equiv_pos_as_xyz
'x, y, z'
'-x, -y, -z'

loop_
_atom_site_label
_atom_site_type_symbol
_atom_site_fract_x
_atom_site_fract_y
_atom_site_fract_z
_atom_site_U_iso_or_equiv
_atom_site_adp_type
_atom_site_occupancy
_atom_site_symmetry_multiplicity
_atom_site_calc_flag
_atom_site_refinement_flags
_atom_site_disorder_assembly
_atom_site_disorder_group
Er1 Er 0.66844(2) 0.45260(2) 0.836232(15) 0.03902(10) Uani 1 1 d . . .
Si1 Si 0.4355(2) 0.91634(19) 0.78150(19) 0.0780(6) Uani 1 1 d . A .
Si2 Si 0.8574(2) 0.15609(18) 0.82271(17) 0.0686(5) Uani 1 1 d . A .
O1 O 0.8769(4) 0.5235(4) 0.8128(3) 0.0548(10) Uani 1 1 d . . .
N1 N 0.3535(4) 0.5458(4) 1.0047(3) 0.0427(10) Uani 1 1 d . . .
N2 N 0.6220(4) 0.5799(4) 0.7188(3) 0.0428(10) Uani 1 1 d D . .
C1 C 0.4167(5) 0.6300(5) 0.9362(4) 0.0415(11) Uani 1 1 d . A .
H1 H 0.4390 0.7016 0.9473 0.050 Uiso 1 1 calc R . .
C2 C 0.4442(5) 0.6000(5) 0.8500(4) 0.0422(12) Uani 1 1 d . . .
C3 C 0.3907(5) 0.4839(5) 0.8650(4) 0.0395(11) Uani 1 1 d . A .
C4 C 0.3381(5) 0.4559(5) 0.9605(4) 0.0409(11) Uani 1 1 d . . .
C5 C 0.2803(6) 0.3467(5) 0.9972(4) 0.0499(13) Uani 1 1 d . A .
H5 H 0.2492 0.3252 1.0608 0.060 Uiso 1 1 calc R . .
C6 C 0.2699(7) 0.2721(6) 0.9385(5) 0.0579(16) Uani 1 1 d . . .
H6 H 0.2311 0.2000 0.9627 0.069 Uiso 1 1 calc R A .
C7 C 0.3167(7) 0.3027(7) 0.8433(5) 0.0594(16) Uani 1 1 d . A .
H7 H 0.3050 0.2520 0.8048 0.071 Uiso 1 1 calc R . .
C8 C 0.3794(6) 0.4053(6) 0.8046(4) 0.0487(13) Uani 1 1 d . . .
H8 H 0.4136 0.4232 0.7410 0.058 Uiso 1 1 calc R A .
C9 C 0.5140(5) 0.6644(5) 0.7551(4) 0.0425(12) Uani 1 1 d . A .
H9 H 0.4513 0.6794 0.7137 0.051 Uiso 1 1 calc R . .
C10 C 0.6778(8) 0.6063(9) 0.6194(5) 0.055(2) Uani 0.735(8) 1 d PDU A 1
H10 H 0.7314 0.6750 0.6084 0.066 Uiso 0.735(8) 1 calc PR A 1
C11 C 0.7698(10) 0.5006(10) 0.5913(6) 0.060(2) Uani 0.735(8) 1 d PDU A 1
H11A H 0.7193 0.4305 0.6048 0.072 Uiso 0.735(8) 1 calc PR A 1
H11B H 0.8359 0.4843 0.6292 0.072 Uiso 0.735(8) 1 calc PR A 1
C12 C 0.8396(10) 0.5190(11) 0.4891(5) 0.072(2) Uani 0.735(8) 1 d PDU A 1
H12A H 0.8993 0.5824 0.4762 0.086 Uiso 0.735(8) 1 calc PR A 1
H12B H 0.8909 0.4461 0.4752 0.086 Uiso 0.735(8) 1 calc PR A 1
C13 C 0.7378(10) 0.5518(11) 0.4293(7) 0.074(2) Uani 0.735(8) 1 d PDU A 1
H13A H 0.6869 0.4833 0.4363 0.089 Uiso 0.735(8) 1 calc PR A 1
H13B H 0.7827 0.5702 0.3647 0.089 Uiso 0.735(8) 1 calc PR A 1
C14 C 0.6451(11) 0.6575(11) 0.4535(6) 0.071(2) Uani 0.735(8) 1 d PDU A 1
H14A H 0.5782 0.6705 0.4164 0.086 Uiso 0.735(8) 1 calc PR A 1
H14B H 0.6939 0.7288 0.4387 0.086 Uiso 0.735(8) 1 calc PR A 1
C15 C 0.5789(9) 0.6374(10) 0.5561(5) 0.067(2) Uani 0.735(8) 1 d PDU A 1
H15A H 0.5206 0.5729 0.5687 0.081 Uiso 0.735(8) 1 calc PR A 1
H15B H 0.5255 0.7093 0.5700 0.081 Uiso 0.735(8) 1 calc PR A 1
C10B C 0.634(3) 0.575(2) 0.6209(8) 0.064(4) Uani 0.265(8) 1 d PDU A 2
H10A H 0.5466 0.5615 0.6120 0.077 Uiso 0.265(8) 1 calc PR A 2
C11B C 0.728(3) 0.470(3) 0.5944(16) 0.065(4) Uani 0.265(8) 1 d PDU A 2
H11C H 0.6928 0.3963 0.6305 0.078 Uiso 0.265(8) 1 calc PR A 2
H11D H 0.8117 0.4768 0.6103 0.078 Uiso 0.265(8) 1 calc PR A 2
C12B C 0.752(3) 0.463(2) 0.4916(14) 0.066(4) Uani 0.265(8) 1 d PDU A 2
H12C H 0.8162 0.3971 0.4788 0.080 Uiso 0.265(8) 1 calc PR A 2
H12D H 0.6707 0.4478 0.4768 0.080 Uiso 0.265(8) 1 calc PR A 2
C13B C 0.803(3) 0.578(2) 0.4303(18) 0.067(4) Uani 0.265(8) 1 d PDU A 2
H13C H 0.8867 0.5922 0.4420 0.080 Uiso 0.265(8) 1 calc PR A 2
H13D H 0.8148 0.5718 0.3654 0.080 Uiso 0.265(8) 1 calc PR A 2
C14B C 0.702(3) 0.680(3) 0.4524(14) 0.068(4) Uani 0.265(8) 1 d PDU A 2
H14C H 0.6192 0.6676 0.4379 0.082 Uiso 0.265(8) 1 calc PR A 2
H14D H 0.7329 0.7550 0.4148 0.082 Uiso 0.265(8) 1 calc PR A 2
C15B C 0.681(3) 0.688(2) 0.5547(13) 0.064(3) Uani 0.265(8) 1 d PDU A 2
H15C H 0.6162 0.7538 0.5675 0.077 Uiso 0.265(8) 1 calc PR A 2
H15D H 0.7628 0.7059 0.5672 0.077 Uiso 0.265(8) 1 calc PR A 2
C16 C 0.5580(6) 0.7858(5) 0.7620(5) 0.0540(14) Uani 1 1 d . . .
H16A H 0.6212 0.8114 0.7051 0.065 Uiso 1 1 calc R A .
H16B H 0.6058 0.7712 0.8120 0.065 Uiso 1 1 calc R . .
C17 C 0.4399(12) 0.9636(10) 0.8941(8) 0.114(4) Uani 1 1 d . . .
H17A H 0.3858 1.0365 0.8995 0.172 Uiso 1 1 calc R A .
H17B H 0.5290 0.9761 0.8949 0.172 Uiso 1 1 calc R . .
H17C H 0.4072 0.9021 0.9452 0.172 Uiso 1 1 calc R . .
C18 C 0.2678(9) 0.8807(9) 0.7914(8) 0.108(3) Uani 1 1 d . . .
H18A H 0.2085 0.9483 0.8053 0.162 Uiso 1 1 calc R A .
H18B H 0.2473 0.8132 0.8403 0.162 Uiso 1 1 calc R . .
H18C H 0.2586 0.8615 0.7338 0.162 Uiso 1 1 calc R . .
C19 C 0.4827(13) 1.0435(9) 0.6883(8) 0.139(5) Uani 1 1 d . . .
H19A H 0.5032 1.0171 0.6294 0.208 Uiso 1 1 calc R A .
H19B H 0.5586 1.0761 0.6976 0.208 Uiso 1 1 calc R . .
H19C H 0.4109 1.1040 0.6890 0.208 Uiso 1 1 calc R . .
C20 C 0.7063(7) 0.2524(6) 0.8187(6) 0.0657(18) Uani 1 1 d . . .
H20A H 0.6382 0.2107 0.8654 0.079 Uiso 1 1 calc R A .
H20B H 0.6858 0.2502 0.7592 0.079 Uiso 1 1 calc R . .
C21 C 0.9096(11) 0.1535(11) 0.9356(8) 0.128(5) Uani 1 1 d . . .
H21A H 0.9090 0.2341 0.9457 0.192 Uiso 1 1 calc R A .
H21B H 0.9968 0.1155 0.9328 0.192 Uiso 1 1 calc R . .
H21C H 0.8493 0.1098 0.9859 0.192 Uiso 1 1 calc R . .
C22 C 0.8524(11) -0.0047(8) 0.8080(10) 0.127(5) Uani 1 1 d . . .
H22A H 0.8192 -0.0525 0.8672 0.190 Uiso 1 1 calc R A .
H22B H 0.9397 -0.0356 0.7830 0.190 Uiso 1 1 calc R . .
H22C H 0.7958 -0.0072 0.7662 0.190 Uiso 1 1 calc R . .
C23 C 0.9913(10) 0.2183(9) 0.7282(8) 0.112(4) Uani 1 1 d . . .
H23A H 0.9691 0.2193 0.6693 0.167 Uiso 1 1 calc R A .
H23B H 1.0717 0.1695 0.7318 0.167 Uiso 1 1 calc R . .
H23C H 1.0028 0.2984 0.7341 0.167 Uiso 1 1 calc R . .
C24 C 0.9740(7) 0.4841(8) 0.8705(6) 0.075(2) Uani 1 1 d . . .
H24A H 1.0320 0.4182 0.8492 0.090 Uiso 1 1 calc R . .
H24B H 0.9312 0.4588 0.9349 0.090 Uiso 1 1 calc R . .
C25 C 1.0496(8) 0.5929(9) 0.8597(7) 0.086(3) Uani 1 1 d . . .
H25A H 1.0076 0.6430 0.9048 0.103 Uiso 1 1 calc R . .
H25B H 1.1397 0.5702 0.8665 0.103 Uiso 1 1 calc R . .
C26 C 1.0452(10) 0.6548(11) 0.7644(7) 0.102(3) Uani 1 1 d . . .
H26A H 1.0404 0.7408 0.7608 0.123 Uiso 1 1 calc R . .
H26B H 1.1236 0.6317 0.7211 0.123 Uiso 1 1 calc R . .
C27 C 0.9288(9) 0.6194(10) 0.7425(6) 0.096(3) Uani 1 1 d . . .
H27A H 0.8634 0.6867 0.7395 0.115 Uiso 1 1 calc R . .
H27B H 0.9512 0.5941 0.6826 0.115 Uiso 1 1 calc R . .

loop_
_atom_site_aniso_label
_atom_site_aniso_U_11
_atom_site_aniso_U_22
_atom_site_aniso_U_33
_atom_site_aniso_U_23
_atom_site_aniso_U_13
_atom_site_aniso_U_12
Er1 0.03851(14) 0.03971(15) 0.03515(14) -0.00565(9) -0.00549(9) 0.00654(9)
Si1 0.0743(14) 0.0445(11) 0.1047(18) -0.0064(11) -0.0088(13) 0.0077(10)
Si2 0.0584(11) 0.0469(10) 0.0907(15) -0.0059(10) -0.0065(10) 0.0075(8)
O1 0.045(2) 0.071(3) 0.046(2) -0.007(2) -0.0101(18) -0.001(2)
N1 0.039(2) 0.046(3) 0.039(2) -0.0096(19) -0.0029(18) 0.0062(19)
N2 0.044(2) 0.046(3) 0.032(2) -0.0005(18) -0.0045(18) 0.005(2)
C1 0.040(3) 0.038(3) 0.044(3) -0.008(2) -0.005(2) 0.002(2)
C2 0.039(3) 0.041(3) 0.045(3) -0.007(2) -0.009(2) 0.002(2)
C3 0.029(2) 0.042(3) 0.045(3) -0.008(2) -0.009(2) 0.010(2)
C4 0.033(2) 0.045(3) 0.042(3) -0.008(2) -0.006(2) 0.005(2)
C5 0.042(3) 0.045(3) 0.056(3) -0.003(3) -0.005(3) 0.002(2)
C6 0.051(3) 0.046(3) 0.074(4) -0.012(3) -0.006(3) -0.005(3)
C7 0.053(4) 0.061(4) 0.068(4) -0.025(3) -0.011(3) -0.001(3)
C8 0.048(3) 0.053(3) 0.047(3) -0.017(3) -0.011(3) 0.004(3)
C9 0.042(3) 0.039(3) 0.039(3) 0.000(2) -0.004(2) 0.005(2)
C10 0.055(5) 0.069(5) 0.037(3) -0.007(3) -0.012(3) 0.012(4)
C11 0.058(5) 0.079(5) 0.040(4) -0.011(4) -0.012(3) 0.012(4)
C12 0.068(5) 0.091(5) 0.046(4) -0.015(4) 0.000(4) 0.012(4)
C13 0.073(5) 0.103(6) 0.042(4) -0.013(4) -0.009(4) 0.001(5)
C14 0.074(5) 0.094(5) 0.042(4) -0.006(4) -0.016(4) 0.008(5)
C15 0.064(4) 0.091(5) 0.041(4) -0.005(4) -0.016(3) 0.015(4)
C10B 0.062(7) 0.083(7) 0.043(6) -0.009(6) -0.011(6) 0.017(6)
C11B 0.066(7) 0.083(7) 0.041(6) -0.011(6) -0.008(6) 0.013(6)
C12B 0.068(6) 0.082(7) 0.044(6) -0.012(6) -0.007(6) 0.010(6)
C13B 0.065(6) 0.089(7) 0.043(6) -0.013(6) -0.009(6) 0.004(6)
C14B 0.064(7) 0.090(7) 0.042(6) -0.005(6) -0.008(6) 0.011(6)
C15B 0.064(6) 0.081(7) 0.041(6) -0.009(6) -0.008(6) 0.010(6)
C16 0.051(3) 0.045(3) 0.060(4) -0.008(3) -0.002(3) 0.000(3)
C17 0.125(9) 0.088(7) 0.134(10) -0.049(7) -0.016(8) 0.004(6)
C18 0.078(6) 0.091(7) 0.161(11) -0.034(7) -0.039(6) 0.020(5)
C19 0.196(14) 0.060(6) 0.114(9) 0.019(5) 0.017(8) 0.027(7)
C20 0.065(4) 0.051(4) 0.082(5) -0.016(3) -0.019(4) 0.005(3)
C21 0.124(9) 0.121(9) 0.138(10) 0.036(8) -0.074(8) -0.013(7)
C22 0.099(8) 0.057(5) 0.204(14) -0.019(7) -0.008(8) 0.022(5)
C23 0.093(7) 0.087(7) 0.135(9) -0.028(6) 0.020(6) 0.003(5)
C24 0.043(3) 0.095(6) 0.079(5) 0.001(4) -0.019(3) 0.009(4)
C25 0.051(4) 0.107(7) 0.109(7) -0.022(5) -0.035(4) 0.002(4)
C26 0.097(7) 0.127(9) 0.089(7) 0.004(6) -0.035(6) -0.042(6)
C27 0.074(5) 0.148(9) 0.059(5) 0.026(5) -0.020(4) -0.053(6)

loop_
_atom_type_symbol
_atom_type_description
_atom_type_scat_dispersion_real
_atom_type_scat_dispersion_imag
_atom_type_scat_source
C C 0.0033 0.0016 'International Tables Vol C Tables 4.2.6.8 and 6.1.1.4'
H H 0.0000 0.0000 'International Tables Vol C Tables 4.2.6.8 and 6.1.1.4'
Er Er -0.2586 4.9576 'International Tables Vol C Tables 4.2.6.8 and 6.1.1.4'
N N 0.0061 0.0033 'International Tables Vol C Tables 4.2.6.8 and 6.1.1.4'
O O 0.0106 0.0060 'International Tables Vol C Tables 4.2.6.8 and 6.1.1.4'
Si Si 0.0817 0.0704 'International Tables Vol C Tables 4.2.6.8 and 6.1.1.4'

loop_
_geom_angle_atom_site_label_1
_geom_angle_atom_site_label_2
_geom_angle_atom_site_label_3
_geom_angle
_geom_angle_site_symmetry_1
_geom_angle_site_symmetry_3
N2 Er1 C20 116.8(2) . .
N2 Er1 O1 91.78(16) . .
C20 Er1 O1 105.6(2) . .
N2 Er1 N1 135.16(17) . 2_667
C20 Er1 N1 106.4(2) . 2_667
O1 Er1 N1 87.59(15) . 2_667
N2 Er1 C2 57.82(17) . .
C20 Er1 C2 131.2(2) . .
O1 Er1 C2 122.39(17) . .
N1 Er1 C2 85.24(16) 2_667 .
N2 Er1 C3 73.08(16) . .
C20 Er1 C3 101.6(2) . .
O1 Er1 C3 152.66(16) . .
N1 Er1 C3 87.65(15) 2_667 .
C2 Er1 C3 30.32(16) . .
N2 Er1 C9 28.39(15) . .
C20 Er1 C9 135.3(2) . .
O1 Er1 C9 102.60(16) . .
N1 Er1 C9 108.70(15) 2_667 .
C2 Er1 C9 30.83(15) . .
C3 Er1 C9 54.00(15) . .
C18 Si1 C19 112.0(6) . .
C18 Si1 C16 112.6(4) . .
C19 Si1 C16 108.8(4) . .
C18 Si1 C17 106.1(5) . .
C19 Si1 C17 107.1(6) . .
C16 Si1 C17 110.0(4) . .
C20 Si2 C23 109.4(4) . .
C20 Si2 C21 109.7(5) . .
C23 Si2 C21 107.1(6) . .
C20 Si2 C22 116.6(4) . .
C23 Si2 C22 105.3(5) . .
C21 Si2 C22 108.2(6) . .
C27 O1 C24 107.3(6) . .
C27 O1 Er1 125.8(4) . .
C24 O1 Er1 126.7(4) . .
C1 N1 C4 105.0(4) . .
C1 N1 Er1 123.2(4) . 2_667
C4 N1 Er1 130.2(4) . 2_667
C10 N2 C10B 24.1(11) . .
C10 N2 C9 116.2(5) . .
C10B N2 C9 113.7(11) . .
C10 N2 Er1 135.9(4) . .
C10B N2 Er1 133.8(10) . .
C9 N2 Er1 107.6(3) . .
C2 C1 N1 114.2(5) . .
C2 C1 H1 122.9 . .
N1 C1 H1 122.9 . .
C1 C2 C3 104.1(5) . .
C1 C2 C9 132.1(5) . .
C3 C2 C9 123.8(5) . .
C1 C2 Er1 107.5(4) . .
C3 C2 Er1 78.9(3) . .
C9 C2 Er1 83.5(3) . .
C4 C3 C8 120.5(5) . .
C4 C3 C2 105.9(5) . .
C8 C3 C2 133.6(5) . .
C4 C3 Er1 108.5(3) . .
C8 C3 Er1 95.1(3) . .
C2 C3 Er1 70.8(3) . .
N1 C4 C3 110.9(5) . .
N1 C4 C5 129.7(5) . .
C3 C4 C5 119.4(5) . .
C6 C5 C4 119.5(6) . .
C6 C5 H5 120.2 . .
C4 C5 H5 120.2 . .
C5 C6 C7 120.9(6) . .
C5 C6 H6 119.6 . .
C7 C6 H6 119.6 . .
C8 C7 C6 121.9(6) . .
C8 C7 H7 119.0 . .
C6 C7 H7 119.0 . .
C7 C8 C3 117.7(6) . .
C7 C8 H8 121.2 . .
C3 C8 H8 121.2 . .
N2 C9 C2 106.4(4) . .
N2 C9 C16 114.7(5) . .
C2 C9 C16 111.3(5) . .
N2 C9 Er1 44.0(2) . .
C2 C9 Er1 65.6(3) . .
C16 C9 Er1 114.8(4) . .
N2 C9 H9 108.1 . .
C2 C9 H9 108.1 . .
C16 C9 H9 108.1 . .
Er1 C9 H9 135.9 . .
N2 C10 C11 109.2(6) . .
N2 C10 C15 116.0(6) . .
C11 C10 C15 109.0(7) . .
N2 C10 H10 107.5 . .
C11 C10 H10 107.5 . .
C15 C10 H10 107.5 . .
C10 C11 C12 114.4(8) . .
C10 C11 H11A 108.7 . .
C12 C11 H11A 108.7 . .
C10 C11 H11B 108.7 . .
C12 C11 H11B 108.7 . .
H11A C11 H11B 107.6 . .
C13 C12 C11 109.2(8) . .
C13 C12 H12A 109.8 . .
C11 C12 H12A 109.8 . .
C13 C12 H12B 109.8 . .
C11 C12 H12B 109.8 . .
H12A C12 H12B 108.3 . .
C12 C13 C14 113.0(8) . .
C12 C13 H13A 109.0 . .
C14 C13 H13A 109.0 . .
C12 C13 H13B 109.0 . .
C14 C13 H13B 109.0 . .
H13A C13 H13B 107.8 . .
C13 C14 C15 111.4(8) . .
C13 C14 H14A 109.3 . .
C15 C14 H14A 109.3 . .
C13 C14 H14B 109.3 . .
C15 C14 H14B 109.3 . .
H14A C14 H14B 108.0 . .
C14 C15 C10 112.6(7) . .
C14 C15 H15A 109.1 . .
C10 C15 H15A 109.1 . .
C14 C15 H15B 109.1 . .
C10 C15 H15B 109.1 . .
H15A C15 H15B 107.8 . .
N2 C10B C11B 110.2(15) . .
N2 C10B C15B 114.2(15) . .
C11B C10B C15B 108(2) . .
N2 C10B H10A 108.1 . .
C11B C10B H10A 108.1 . .
C15B C10B H10A 108.1 . .
C10B C11B C12B 113.4(19) . .
C10B C11B H11C 108.9 . .
C12B C11B H11C 108.9 . .
C10B C11B H11D 108.9 . .
C12B C11B H11D 108.9 . .
H11C C11B H11D 107.7 . .
C13B C12B C11B 112(2) . .
C13B C12B H12C 109.2 . .
C11B C12B H12C 109.2 . .
C13B C12B H12D 109.2 . .
C11B C12B H12D 109.2 . .
H12C C12B H12D 107.9 . .
C14B C13B C12B 108(2) . .
C14B C13B H13C 110.0 . .
C12B C13B H13C 110.0 . .
C14B C13B H13D 110.0 . .
C12B C13B H13D 110.0 . .
H13C C13B H13D 108.4 . .
C13B C14B C15B 110(2) . .
C13B C14B H14C 109.7 . .
C15B C14B H14C 109.7 . .
C13B C14B H14D 109.7 . .
C15B C14B H14D 109.7 . .
H14C C14B H14D 108.2 . .
C14B C15B C10B 115(2) . .
C14B C15B H15C 108.6 . .
C10B C15B H15C 108.6 . .
C14B C15B H15D 108.6 . .
C10B C15B H15D 108.6 . .
H15C C15B H15D 107.6 . .
C9 C16 Si1 121.3(4) . .
C9 C16 H16A 107.0 . .
Si1 C16 H16A 107.0 . .
C9 C16 H16B 107.0 . .
Si1 C16 H16B 107.0 . .
H16A C16 H16B 106.7 . .
Si1 C17 H17A 109.5 . .
Si1 C17 H17B 109.5 . .
H17A C17 H17B 109.5 . .
Si1 C17 H17C 109.5 . .
H17A C17 H17C 109.5 . .
H17B C17 H17C 109.5 . .
Si1 C18 H18A 109.5 . .
Si1 C18 H18B 109.5 . .
H18A C18 H18B 109.5 . .
Si1 C18 H18C 109.5 . .
H18A C18 H18C 109.5 . .
H18B C18 H18C 109.5 . .
Si1 C19 H19A 109.5 . .
Si1 C19 H19B 109.5 . .
H19A C19 H19B 109.5 . .
Si1 C19 H19C 109.5 . .
H19A C19 H19C 109.5 . .
H19B C19 H19C 109.5 . .
Si2 C20 Er1 127.9(4) . .
Si2 C20 H20A 105.3 . .
Er1 C20 H20A 105.3 . .
Si2 C20 H20B 105.3 . .
Er1 C20 H20B 105.3 . .
H20A C20 H20B 106.0 . .
Si2 C21 H21A 109.5 . .
Si2 C21 H21B 109.5 . .
H21A C21 H21B 109.5 . .
Si2 C21 H21C 109.5 . .
H21A C21 H21C 109.5 . .
H21B C21 H21C 109.5 . .
Si2 C22 H22A 109.5 . .
Si2 C22 H22B 109.5 . .
H22A C22 H22B 109.5 . .
Si2 C22 H22C 109.5 . .
H22A C22 H22C 109.5 . .
H22B C22 H22C 109.5 . .
Si2 C23 H23A 109.5 . .
Si2 C23 H23B 109.5 . .
H23A C23 H23B 109.5 . .
Si2 C23 H23C 109.5 . .
H23A C23 H23C 109.5 . .
H23B C23 H23C 109.5 . .
O1 C24 C25 104.3(6) . .
O1 C24 H24A 110.9 . .
C25 C24 H24A 110.9 . .
O1 C24 H24B 110.9 . .
C25 C24 H24B 110.9 . .
H24A C24 H24B 108.9 . .
C26 C25 C24 103.1(7) . .
C26 C25 H25A 111.1 . .
C24 C25 H25A 111.1 . .
C26 C25 H25B 111.1 . .
C24 C25 H25B 111.1 . .
H25A C25 H25B 109.1 . .
C27 C26 C25 106.7(8) . .
C27 C26 H26A 110.4 . .
C25 C26 H26A 110.4 . .
C27 C26 H26B 110.4 . .
C25 C26 H26B 110.4 . .
H26A C26 H26B 108.6 . .
O1 C27 C26 108.8(7) . .
O1 C27 H27A 109.9 . .
C26 C27 H27A 109.9 . .
O1 C27 H27B 109.9 . .
C26 C27 H27B 109.9 . .
H27A C27 H27B 108.3 . .

loop_
_geom_bond_atom_site_label_1
_geom_bond_atom_site_label_2
_geom_bond_distance
_geom_bond_site_symmetry_2
Er1 N2 2.162(4) .
Er1 C20 2.333(7) .
Er1 O1 2.335(4) .
Er1 N1 2.350(4) 2_667
Er1 C2 2.719(5) .
Er1 C3 2.826(5) .
Er1 C9 2.966(5) .
Si1 C18 1.808(10) .
Si1 C19 1.833(10) .
Si1 C16 1.877(6) .
Si1 C17 1.884(11) .
Si2 C20 1.825(7) .
Si2 C23 1.844(10) .
Si2 C21 1.888(10) .
Si2 C22 1.900(10) .
O1 C27 1.423(9) .
O1 C24 1.456(8) .
N1 C1 1.365(7) .
N1 C4 1.369(7) .
N1 Er1 2.350(4) 2_667
N2 C10 1.459(8) .
N2 C10B 1.459(11) .
N2 C9 1.479(7) .
C1 C2 1.364(8) .
C1 H1 0.9300 .
C2 C3 1.453(8) .
C2 C9 1.530(8) .
C3 C4 1.401(7) .
C3 C8 1.427(8) .
C4 C5 1.404(8) .
C5 C6 1.367(9) .
C5 H5 0.9300 .
C6 C7 1.390(10) .
C6 H6 0.9300 .
C7 C8 1.367(10) .
C7 H7 0.9300 .
C8 H8 0.9300 .
C9 C16 1.537(8) .
C9 H9 0.9800 .
C10 C11 1.522(7) .
C10 C15 1.526(7) .
C10 H10 0.9800 .
C11 C12 1.527(7) .
C11 H11A 0.9700 .
C11 H11B 0.9700 .
C12 C13 1.512(7) .
C12 H12A 0.9700 .
C12 H12B 0.9700 .
C13 C14 1.511(7) .
C13 H13A 0.9700 .
C13 H13B 0.9700 .
C14 C15 1.522(7) .
C14 H14A 0.9700 .
C14 H14B 0.9700 .
C15 H15A 0.9700 .
C15 H15B 0.9700 .
C10B C11B 1.519(8) .
C10B C15B 1.520(8) .
C10B H10A 0.9800 .
C11B C12B 1.522(8) .
C11B H11C 0.9700 .
C11B H11D 0.9700 .
C12B C13B 1.517(8) .
C12B H12C 0.9700 .
C12B H12D 0.9700 .
C13B C14B 1.516(8) .
C13B H13C 0.9700 .
C13B H13D 0.9700 .
C14B C15B 1.519(8) .
C14B H14C 0.9700 .
C14B H14D 0.9700 .
C15B H15C 0.9700 .
C15B H15D 0.9700 .
C16 H16A 0.9700 .
C16 H16B 0.9700 .
C17 H17A 0.9600 .
C17 H17B 0.9600 .
C17 H17C 0.9600 .
C18 H18A 0.9600 .
C18 H18B 0.9600 .
C18 H18C 0.9600 .
C19 H19A 0.9600 .
C19 H19B 0.9600 .
C19 H19C 0.9600 .
C20 H20A 0.9700 .
C20 H20B 0.9700 .
C21 H21A 0.9600 .
C21 H21B 0.9600 .
C21 H21C 0.9600 .
C22 H22A 0.9600 .
C22 H22B 0.9600 .
C22 H22C 0.9600 .
C23 H23A 0.9600 .
C23 H23B 0.9600 .
C23 H23C 0.9600 .
C24 C25 1.509(13) .
C24 H24A 0.9700 .
C24 H24B 0.9700 .
C25 C26 1.473(13) .
C25 H25A 0.9700 .
C25 H25B 0.9700 .
C26 C27 1.446(11) .
C26 H26A 0.9700 .
C26 H26B 0.9700 .
C27 H27A 0.9700 .
C27 H27B 0.9700 .

loop_
_geom_torsion_atom_site_label_1
_geom_torsion_atom_site_label_2
_geom_torsion_atom_site_label_3
_geom_torsion_atom_site_label_4
_geom_torsion
_geom_torsion_site_symmetry_1
N2 Er1 O1 C27 1.3(7) .
C20 Er1 O1 C27 119.8(7) .
N1 Er1 O1 C27 -133.8(7) 2_667
C2 Er1 O1 C27 -51.0(7) .
C3 Er1 O1 C27 -53.7(8) .
C9 Er1 O1 C27 -25.2(7) .
N2 Er1 O1 C24 176.8(6) .
C20 Er1 O1 C24 -64.7(6) .
N1 Er1 O1 C24 41.6(6) 2_667
C2 Er1 O1 C24 124.5(6) .
C3 Er1 O1 C24 121.8(6) .
C9 Er1 O1 C24 150.3(6) .
C20 Er1 N2 C10 -48.9(8) .
O1 Er1 N2 C10 59.6(7) .
N1 Er1 N2 C10 147.9(7) 2_667
C2 Er1 N2 C10 -172.6(8) .
C3 Er1 N2 C10 -143.6(8) .
C9 Er1 N2 C10 173.2(9) .
C20 Er1 N2 C10B -14.8(17) .
O1 Er1 N2 C10B 93.7(16) .
N1 Er1 N2 C10B -177.9(16) 2_667
C2 Er1 N2 C10B -138.4(17) .
C3 Er1 N2 C10B -109.4(16) .
C9 Er1 N2 C10B -152.6(17) .
C20 Er1 N2 C9 137.8(4) .
O1 Er1 N2 C9 -113.7(4) .
N1 Er1 N2 C9 -25.3(5) 2_667
C2 Er1 N2 C9 14.2(3) .
C3 Er1 N2 C9 43.2(3) .
C4 N1 C1 C2 -0.4(6) .
Er1 N1 C1 C2 166.4(4) 2_667
N1 C1 C2 C3 0.9(6) .
N1 C1 C2 C9 -178.9(5) .
N1 C1 C2 Er1 -81.7(5) .
N2 Er1 C2 C1 -145.4(5) .
C20 Er1 C2 C1 115.6(4) .
O1 Er1 C2 C1 -76.2(4) .
N1 Er1 C2 C1 7.9(4) 2_667
C3 Er1 C2 C1 101.4(5) .
C9 Er1 C2 C1 -132.2(6) .
N2 Er1 C2 C3 113.2(4) .
C20 Er1 C2 C3 14.2(5) .
O1 Er1 C2 C3 -177.6(3) .
N1 Er1 C2 C3 -93.5(3) 2_667
C9 Er1 C2 C3 126.4(5) .
N2 Er1 C2 C9 -13.2(3) .
C20 Er1 C2 C9 -112.2(4) .
O1 Er1 C2 C9 56.0(4) .
N1 Er1 C2 C9 140.1(3) 2_667
C3 Er1 C2 C9 -126.4(5) .
C1 C2 C3 C4 -1.0(5) .
C9 C2 C3 C4 178.9(5) .
Er1 C2 C3 C4 104.5(3) .
C1 C2 C3 C8 176.2(6) .
C9 C2 C3 C8 -4.0(9) .
Er1 C2 C3 C8 -78.3(6) .
C1 C2 C3 Er1 -105.5(4) .
C9 C2 C3 Er1 74.3(5) .
N2 Er1 C3 C4 -155.3(4) .
C20 Er1 C3 C4 90.0(4) .
O1 Er1 C3 C4 -96.5(5) .
N1 Er1 C3 C4 -16.3(4) 2_667
C2 Er1 C3 C4 -100.9(5) .
C9 Er1 C3 C4 -131.6(4) .
N2 Er1 C3 C8 80.2(4) .
C20 Er1 C3 C8 -34.6(4) .
O1 Er1 C3 C8 139.0(4) .
N1 Er1 C3 C8 -140.8(4) 2_667
C2 Er1 C3 C8 134.6(5) .
C9 Er1 C3 C8 103.9(4) .
N2 Er1 C3 C2 -54.4(3) .
C20 Er1 C3 C2 -169.1(3) .
O1 Er1 C3 C2 4.4(5) .
N1 Er1 C3 C2 84.6(3) 2_667
C9 Er1 C3 C2 -30.7(3) .
C1 N1 C4 C3 -0.2(6) .
Er1 N1 C4 C3 -165.8(3) 2_667
C1 N1 C4 C5 179.5(5) .
Er1 N1 C4 C5 13.9(8) 2_667
C8 C3 C4 N1 -176.8(5) .
C2 C3 C4 N1 0.8(6) .
Er1 C3 C4 N1 75.4(4) .
C8 C3 C4 C5 3.4(7) .
C2 C3 C4 C5 -179.0(5) .
Er1 C3 C4 C5 -104.4(5) .
N1 C4 C5 C6 176.8(6) .
C3 C4 C5 C6 -3.4(8) .
C4 C5 C6 C7 0.4(9) .
C5 C6 C7 C8 2.8(11) .
C6 C7 C8 C3 -2.7(10) .
C4 C3 C8 C7 -0.3(8) .
C2 C3 C8 C7 -177.2(6) .
Er1 C3 C8 C7 114.7(5) .
C10 N2 C9 C2 162.6(6) .
C10B N2 C9 C2 136.1(12) .
Er1 N2 C9 C2 -22.6(5) .
C10 N2 C9 C16 -73.9(7) .
C10B N2 C9 C16 -100.4(12) .
Er1 N2 C9 C16 100.9(5) .
C10 N2 C9 Er1 -174.8(7) .
C10B N2 C9 Er1 158.7(12) .
C1 C2 C9 N2 124.9(6) .
C3 C2 C9 N2 -54.9(6) .
Er1 C2 C9 N2 17.1(4) .
C1 C2 C9 C16 -0.7(8) .
C3 C2 C9 C16 179.5(5) .
Er1 C2 C9 C16 -108.5(4) .
C1 C2 C9 Er1 107.8(6) .
C3 C2 C9 Er1 -72.0(5) .
C20 Er1 C9 N2 -58.5(5) .
O1 Er1 C9 N2 69.7(4) .
N1 Er1 C9 N2 161.5(3) 2_667
C2 Er1 C9 N2 -156.1(5) .
C3 Er1 C9 N2 -126.0(4) .
N2 Er1 C9 C2 156.1(5) .
C20 Er1 C9 C2 97.6(4) .
O1 Er1 C9 C2 -134.2(3) .
N1 Er1 C9 C2 -42.4(3) 2_667
C3 Er1 C9 C2 30.1(3) .
N2 Er1 C9 C16 -100.6(5) .
C20 Er1 C9 C16 -159.1(4) .
O1 Er1 C9 C16 -30.9(4) .
N1 Er1 C9 C16 60.8(4) 2_667
C2 Er1 C9 C16 103.3(5) .
C3 Er1 C9 C16 133.4(5) .
C10B N2 C10 C11 -80(3) .
C9 N2 C10 C11 -170.4(7) .
Er1 N2 C10 C11 16.8(11) .
C10B N2 C10 C15 43(3) .
C9 N2 C10 C15 -46.8(11) .
Er1 N2 C10 C15 140.4(7) .
N2 C10 C11 C12 -177.5(8) .
C15 C10 C11 C12 54.9(12) .
C10 C11 C12 C13 -55.0(13) .
C11 C12 C13 C14 53.8(14) .
C12 C13 C14 C15 -54.7(14) .
C13 C14 C15 C10 54.4(13) .
N2 C10 C15 C14 -177.1(9) .
C11 C10 C15 C14 -53.5(12) .
C10 N2 C10B C11B 89(4) .
C9 N2 C10B C11B -169.2(19) .
Er1 N2 C10B C11B -18(3) .
C10 N2 C10B C15B -32.6(19) .
C9 N2 C10B C15B 69(2) .
Er1 N2 C10B C15B -139.7(16) .
N2 C10B C11B C12B -176(2) .
C15B C10B C11B C12B -51(3) .
C10B C11B C12B C13B 56(4) .
C11B C12B C13B C14B -58(3) .
C12B C13B C14B C15B 58(3) .
C13B C14B C15B C10B -59(3) .
N2 C10B C15B C14B 176(2) .
C11B C10B C15B C14B 53(3) .
N2 C9 C16 Si1 166.7(4) .
C2 C9 C16 Si1 -72.4(6) .
Er1 C9 C16 Si1 -144.5(3) .
C18 Si1 C16 C9 0.5(7) .
C19 Si1 C16 C9 -124.4(7) .
C17 Si1 C16 C9 118.6(6) .
C23 Si2 C20 Er1 -61.8(6) .
C21 Si2 C20 Er1 55.4(6) .
C22 Si2 C20 Er1 178.8(6) .
N2 Er1 C20 Si2 117.8(5) .
O1 Er1 C20 Si2 17.6(5) .
N1 Er1 C20 Si2 -74.5(5) 2_667
C2 Er1 C20 Si2 -172.7(4) .
C3 Er1 C20 Si2 -165.5(5) .
C9 Er1 C20 Si2 144.8(4) .
C27 O1 C24 C25 25.7(9) .
Er1 O1 C24 C25 -150.4(5) .
O1 C24 C25 C26 -31.3(9) .
C24 C25 C26 C27 25.6(11) .
C24 O1 C27 C26 -9.9(11) .
Er1 O1 C27 C26 166.3(7) .
C25 C26 C27 O1 -10.5(13) .

loop_
_platon_squeeze_void_nr
_platon_squeeze_void_average_x
_platon_squeeze_void_average_y
_platon_squeeze_void_average_z
_platon_squeeze_void_volume
_platon_squeeze_void_count_electrons
_platon_squeeze_void_content
1 -0.030 0.000 0.000 374 62 ' '
